data_2227620
loop_
_publ_author_name
'van Tonder, Johannes H.'
'Bezuidenhoudt, Barend C. B.'
'Janse van Rensburg, J. Marthinus'

_publ_section_title
;
 Racemic
 tricarbonyl[(4a,5,6,7,8,8a-\h)-2-phenyl-3,4-dihydro-2<i>H</i>-1-benzopyran]chromium(0)
;
_journal_coeditor_code HY2329
_journal_issue 9
_journal_name_full 'Acta Crystallographica Section E'
_journal_page_first m1086
_journal_paper_doi 10.1107/S1600536810031028
_journal_volume 66
_journal_year 2010
_chemical_formula_iupac '[Cr (C15 H14 O) (C O)3]'
_chemical_formula_moiety 'C18 H14 Cr O4'
_chemical_formula_sum 'C18 H14 Cr O4'
_chemical_formula_weight 346.29
_chemical_name_common
;
Tricarbonyl(A-\h^6^-flavan)chromium(0)
;
_chemical_name_systematic
;
tricarbonyl(\h^6^-2-phenyl-1-benzopyran)chromium(0)
;
_space_group_IT_number 14
_symmetry_cell_setting monoclinic
_symmetry_space_group_name_Hall '-P 2ybc'
_symmetry_space_group_name_H-M 'P 1 21/c 1'
_atom_sites_solution_hydrogens geom
_atom_sites_solution_primary direct
_atom_sites_solution_secondary difmap
_audit_creation_method 'WinGX routine CIF_UPDATE'
_cell_angle_alpha 90.00
_cell_angle_beta 111.7170(10)
_cell_angle_gamma 90.00
_cell_formula_units_Z 4
_cell_length_a 12.0275(2)
_cell_length_b 13.1454(2)
_cell_length_c 10.4473(2)
_cell_measurement_reflns_used 4557
_cell_measurement_temperature 173(2)
_cell_measurement_theta_max 29.95
_cell_measurement_theta_min 2.39
_cell_volume 1534.54(5)
_computing_cell_refinement 'SAINT-Plus (Bruker, 2007)'
_computing_data_collection 'APEX2 (Bruker, 2007)'
_computing_data_reduction 'SAINT-Plus (Bruker, 2007'
_computing_molecular_graphics 'DIAMOND (Brandenburg & Putz, 1999)'
_computing_publication_material 'WinGX (Farrugia, 1999)'
_computing_structure_refinement 'SHELXL97 (Sheldrick, 2008)'
_computing_structure_solution 'SIR97 (Altomare <i>et al.</i>, 1999)'
_diffrn_ambient_temperature 173(2)
_diffrn_measured_fraction_theta_full 0.998
_diffrn_measured_fraction_theta_max 0.998
_diffrn_measurement_device_type 'Bruker APEXII CCD'
_diffrn_measurement_method '\f and \w scans'
_diffrn_radiation_monochromator graphite
_diffrn_radiation_type MoK\a
_diffrn_radiation_wavelength 0.71069
_diffrn_reflns_av_R_equivalents 0.0495
_diffrn_reflns_limit_h_max 14
_diffrn_reflns_limit_h_min -17
_diffrn_reflns_limit_k_max 19
_diffrn_reflns_limit_k_min -19
_diffrn_reflns_limit_l_max 15
_diffrn_reflns_limit_l_min -14
_diffrn_reflns_number 20468
_diffrn_reflns_theta_full 32.06
_diffrn_reflns_theta_max 32.06
_diffrn_reflns_theta_min 1.82
_diffrn_standards_number 0
_exptl_absorpt_coefficient_mu 0.763
_exptl_absorpt_correction_T_max 0.9376
_exptl_absorpt_correction_T_min 0.7657
_exptl_absorpt_correction_type multi-scan
_exptl_absorpt_process_details '(SADABS; Bruker, 2001)'
_exptl_crystal_colour yellow
_exptl_crystal_density_diffrn 1.499
_exptl_crystal_density_method 'not measured'
_exptl_crystal_description plate
_exptl_crystal_F_000 712
_exptl_crystal_size_max 0.46
_exptl_crystal_size_mid 0.34
_exptl_crystal_size_min 0.11
_refine_diff_density_max 0.667
_refine_diff_density_min -0.324
_refine_ls_extinction_method none
_refine_ls_goodness_of_fit_ref 0.945
_refine_ls_hydrogen_treatment constr
_refine_ls_matrix_type full
_refine_ls_number_parameters 208
_refine_ls_number_reflns 5342
_refine_ls_number_restraints 0
_refine_ls_restrained_S_all 0.945
_refine_ls_R_factor_all 0.0599
_refine_ls_R_factor_gt 0.0381
_refine_ls_shift/su_max 0.001
_refine_ls_shift/su_mean 0
_refine_ls_structure_factor_coef Fsqd
_refine_ls_weighting_details 'calc w=1/[\s^2^(Fo^2^)+(0.0469P)^2^] where P=(Fo^2^+2Fc^2^)/3'
_refine_ls_weighting_scheme calc
_refine_ls_wR_factor_ref 0.0969
_reflns_number_gt 3728
_reflns_number_total 5342
_reflns_threshold_expression >2\s(I)
_cod_data_source_file hy2329.cif
_cod_data_source_block I
_cod_original_cell_volume 1534.55(5)
_cod_original_sg_symbol_H-M 'P 21/c'
_cod_database_code 2227620
_cod_database_fobs_code 2227620

loop_
_symmetry_equiv_pos_as_xyz
'x, y, z'
'-x, y+1/2, -z+1/2'
'-x, -y, -z'
'x, -y-1/2, z-1/2'

loop_
_atom_site_type_symbol
_atom_site_label
_atom_site_fract_x
_atom_site_fract_y
_atom_site_fract_z
_atom_site_U_iso_or_equiv
_atom_site_adp_type
_atom_site_calc_flag
_atom_site_refinement_flags
_atom_site_occupancy
_atom_site_disorder_assembly
_atom_site_disorder_group
C C1' 0.42382(14) 0.18308(12) 0.19968(17) 0.0245(3) Uani d . 1 . .
C C2 0.50936(14) 0.20966(13) 0.12917(17) 0.0263(3) Uani d . 1 . .
H H2 0.4643 0.2420 0.0405 0.032 Uiso calc R 1 . .
C C2' 0.32347(17) 0.24327(15) 0.1760(2) 0.0372(4) Uani d . 1 . .
H H2' 0.3095 0.2986 0.1167 0.045 Uiso calc R 1 . .
C C3 0.60863(15) 0.27990(13) 0.21249(18) 0.0293(4) Uani d . 1 . .
H H3A 0.6526 0.2491 0.3013 0.035 Uiso calc R 1 . .
H H3B 0.5746 0.3433 0.2285 0.035 Uiso calc R 1 . .
C C3' 0.24388(17) 0.22168(16) 0.2401(2) 0.0405(5) Uani d . 1 . .
H H3' 0.1772 0.2629 0.2240 0.049 Uiso calc R 1 . .
C C4 0.69396(15) 0.30169(12) 0.13848(18) 0.0269(3) Uani d . 1 . .
H H4A 0.6552 0.3457 0.0600 0.032 Uiso calc R 1 . .
H H4B 0.7645 0.3364 0.2005 0.032 Uiso calc R 1 . .
C C4' 0.26295(15) 0.13974(15) 0.32735(18) 0.0327(4) Uani d . 1 . .
H H4' 0.2084 0.1245 0.3686 0.039 Uiso calc R 1 . .
C C5' 0.36356(16) 0.08021(13) 0.35341(18) 0.0295(4) Uani d . 1 . .
H H5' 0.3773 0.0254 0.4135 0.035 Uiso calc R 1 . .
C C5 0.83325(14) 0.19620(13) 0.05541(16) 0.0261(3) Uani d . 1 . .
H H5 0.8817 0.2531 0.0654 0.031 Uiso calc R 1 . .
C C6' 0.44412(14) 0.10155(12) 0.29068(18) 0.0260(3) Uani d . 1 . .
H H6' 0.5119 0.0614 0.3094 0.031 Uiso calc R 1 . .
C C6 0.86366(15) 0.10536(13) 0.00632(17) 0.0290(4) Uani d . 1 . .
H H6 0.9293 0.1028 -0.0204 0.035 Uiso calc R 1 . .
C C7 0.79393(15) 0.01836(14) -0.00212(18) 0.0309(4) Uani d . 1 . .
H H7 0.8147 -0.0427 -0.0322 0.037 Uiso calc R 1 . .
C C8 0.69312(14) 0.02274(13) 0.03445(17) 0.0278(4) Uani d . 1 . .
H H8 0.6488 -0.0357 0.0319 0.033 Uiso calc R 1 . .
C C9 0.65942(13) 0.11637(12) 0.07510(16) 0.0223(3) Uani d . 1 . .
C C10 0.72998(13) 0.20345(12) 0.09035(15) 0.0219(3) Uani d . 1 . .
C C11 0.79274(15) 0.03598(13) 0.34020(18) 0.0297(4) Uani d . 1 . .
C C12 0.96333(16) -0.02379(14) 0.26452(19) 0.0334(4) Uani d . 1 . .
C C13 0.95879(14) 0.16059(13) 0.34028(17) 0.0267(3) Uani d . 1 . .
O O1 0.75227(13) 0.00961(11) 0.41970(15) 0.0468(4) Uani d . 1 . .
O O2 1.03289(14) -0.08866(11) 0.29813(18) 0.0576(4) Uani d . 1 . .
O O3 1.02610(11) 0.21213(11) 0.42255(14) 0.0422(3) Uani d . 1 . .
O O5 0.55780(9) 0.11377(8) 0.10382(12) 0.0260(2) Uani d . 1 . .
Cr Cr 0.85184(2) 0.078021(19) 0.21024(3) 0.02026(7) Uani d . 1 . .

loop_
_atom_site_aniso_label
_atom_site_aniso_U_11
_atom_site_aniso_U_22
_atom_site_aniso_U_33
_atom_site_aniso_U_12
_atom_site_aniso_U_13
_atom_site_aniso_U_23
C1' 0.0243(7) 0.0262(8) 0.0257(8) -0.0011(6) 0.0126(6) -0.0017(6)
C2 0.0242(8) 0.0296(8) 0.0261(8) 0.0011(6) 0.0106(6) 0.0006(7)
C2' 0.0396(10) 0.0401(10) 0.0380(10) 0.0150(8) 0.0215(8) 0.0135(8)
C3 0.0306(9) 0.0270(8) 0.0338(9) -0.0040(6) 0.0160(7) -0.0058(7)
C3' 0.0318(9) 0.0562(12) 0.0377(10) 0.0187(9) 0.0179(8) 0.0066(9)
C4 0.0286(8) 0.0225(7) 0.0312(9) -0.0040(6) 0.0131(7) 0.0017(7)
C4' 0.0264(8) 0.0472(11) 0.0288(9) -0.0049(7) 0.0152(7) -0.0042(8)
C5' 0.0336(9) 0.0287(8) 0.0288(9) -0.0049(7) 0.0147(7) 0.0016(7)
C5 0.0237(8) 0.0346(9) 0.0218(8) -0.0047(6) 0.0105(6) 0.0040(7)
C6' 0.0226(8) 0.0257(8) 0.0296(9) 0.0014(6) 0.0094(6) -0.0017(7)
C6 0.0251(8) 0.0436(10) 0.0229(8) -0.0020(7) 0.0140(6) -0.0025(7)
C7 0.0283(8) 0.0389(10) 0.0277(9) -0.0027(7) 0.0131(7) -0.0133(8)
C8 0.0247(8) 0.0316(9) 0.0283(8) -0.0079(6) 0.0112(7) -0.0119(7)
C9 0.0182(7) 0.0304(8) 0.0189(7) -0.0032(6) 0.0075(6) -0.0037(6)
C10 0.0212(7) 0.0267(8) 0.0181(7) -0.0016(6) 0.0076(6) 0.0020(6)
C11 0.0268(8) 0.0330(9) 0.0288(9) 0.0007(7) 0.0096(7) 0.0045(7)
C12 0.0334(9) 0.0314(9) 0.0372(10) 0.0039(7) 0.0150(8) -0.0010(8)
C13 0.0208(7) 0.0347(9) 0.0263(8) 0.0028(6) 0.0106(6) -0.0032(7)
O1 0.0496(9) 0.0583(9) 0.0418(8) 0.0003(7) 0.0278(7) 0.0146(7)
O2 0.0532(10) 0.0460(9) 0.0714(12) 0.0253(7) 0.0206(9) 0.0070(8)
O3 0.0290(7) 0.0562(8) 0.0387(7) -0.0062(6) 0.0091(6) -0.0196(7)
O5 0.0200(5) 0.0275(6) 0.0347(6) -0.0051(4) 0.0149(5) -0.0083(5)
Cr 0.01890(12) 0.02262(13) 0.02079(13) -0.00077(9) 0.00912(9) -0.00132(10)

loop_
_atom_type_symbol
_atom_type_description
_atom_type_scat_dispersion_real
_atom_type_scat_dispersion_imag
_atom_type_scat_source
C C 0.0033 0.0016 'International Tables Vol C Tables 4.2.6.8 and 6.1.1.4'
H H 0 0 'International Tables Vol C Tables 4.2.6.8 and 6.1.1.4'
O O 0.0106 0.006 'International Tables Vol C Tables 4.2.6.8 and 6.1.1.4'
Cr Cr 0.3209 0.6236 'International Tables Vol C Tables 4.2.6.8 and 6.1.1.4'

loop_
_geom_angle_atom_site_label_1
_geom_angle_atom_site_label_2
_geom_angle_atom_site_label_3
_geom_angle_site_symmetry_1
_geom_angle_site_symmetry_3
_geom_angle
_geom_angle_publ_flag
C2' C1' C6' . . 118.79(15) ?
C2' C1' C2 . . 119.07(15) ?
C6' C1' C2 . . 122.11(14) ?
O5 C2 C3 . . 110.59(13) ?
O5 C2 C1' . . 106.22(13) ?
C3 C2 C1' . . 113.41(14) ?
O5 C2 H2 . . 108.8 ?
C3 C2 H2 . . 108.8 ?
C1' C2 H2 . . 108.8 ?
C3' C2' C1' . . 120.57(17) ?
C3' C2' H2' . . 119.7 ?
C1' C2' H2' . . 119.7 ?
C2 C3 C4 . . 111.16(14) ?
C2 C3 H3A . . 109.4 ?
C4 C3 H3A . . 109.4 ?
C2 C3 H3B . . 109.4 ?
C4 C3 H3B . . 109.4 ?
H3A C3 H3B . . 108.0 ?
C4' C3' C2' . . 120.36(17) ?
C4' C3' H3' . . 119.8 ?
C2' C3' H3' . . 119.8 ?
C10 C4 C3 . . 109.83(13) ?
C10 C4 H4A . . 109.7 ?
C3 C4 H4A . . 109.7 ?
C10 C4 H4B . . 109.7 ?
C3 C4 H4B . . 109.7 ?
H4A C4 H4B . . 108.2 ?
C3' C4' C5' . . 119.60(16) ?
C3' C4' H4' . . 120.2 ?
C5' C4' H4' . . 120.2 ?
C4' C5' C6' . . 120.51(16) ?
C4' C5' H5' . . 119.7 ?
C6' C5' H5' . . 119.7 ?
C6 C5 C10 . . 121.51(15) ?
C6 C5 Cr . . 72.37(10) ?
C10 C5 Cr . . 73.65(9) ?
C6 C5 H5 . . 119.2 ?
C10 C5 H5 . . 119.2 ?
Cr C5 H5 . . 126.7 ?
C5' C6' C1' . . 120.15(15) ?
C5' C6' H6' . . 119.9 ?
C1' C6' H6' . . 119.9 ?
C5 C6 C7 . . 119.17(15) ?
C5 C6 Cr . . 70.60(9) ?
C7 C6 Cr . . 71.24(9) ?
C5 C6 H6 . . 120.4 ?
C7 C6 H6 . . 120.4 ?
Cr C6 H6 . . 130.2 ?
C8 C7 C6 . . 120.50(16) ?
C8 C7 Cr . . 72.22(10) ?
C6 C7 Cr . . 71.83(10) ?
C8 C7 H7 . . 119.8 ?
C6 C7 H7 . . 119.8 ?
Cr C7 H7 . . 128.5 ?
C7 C8 C9 . . 119.50(15) ?
C7 C8 Cr . . 70.95(10) ?
C9 C8 Cr . . 73.78(9) ?
C7 C8 H8 . . 120.2 ?
C9 C8 H8 . . 120.2 ?
Cr C8 H8 . . 127.0 ?
O5 C9 C10 . . 123.47(14) ?
O5 C9 C8 . . 115.20(14) ?
C10 C9 C8 . . 121.26(14) ?
O5 C9 Cr . . 130.29(11) ?
C10 C9 Cr . . 71.08(9) ?
C8 C9 Cr . . 69.75(9) ?
C9 C10 C5 . . 117.84(15) ?
C9 C10 C4 . . 120.15(13) ?
C5 C10 C4 . . 121.99(14) ?
C9 C10 Cr . . 72.96(9) ?
C5 C10 Cr . . 69.09(9) ?
C4 C10 Cr . . 130.54(11) ?
O1 C11 Cr . . 178.15(15) ?
O2 C12 Cr . . 179.38(19) ?
O3 C13 Cr . . 179.64(17) ?
C9 O5 C2 . . 118.10(12) ?
C12 Cr C11 . . 89.46(8) ?
C12 Cr C13 . . 88.32(8) ?
C11 Cr C13 . . 89.30(8) ?
C12 Cr C5 . . 127.56(7) ?
C11 Cr C5 . . 142.85(7) ?
C13 Cr C5 . . 88.82(8) ?
C12 Cr C7 . . 88.52(8) ?
C11 Cr C7 . . 124.86(8) ?
C13 Cr C7 . . 145.65(7) ?
C5 Cr C7 . . 66.58(7) ?
C12 Cr C6 . . 96.67(8) ?
C11 Cr C6 . . 160.06(7) ?
C13 Cr C6 . . 109.76(7) ?
C5 Cr C6 . . 37.03(6) ?
C7 Cr C6 . . 36.93(7) ?
C12 Cr C8 . . 108.88(8) ?
C11 Cr C8 . . 93.63(8) ?
C13 Cr C8 . . 162.56(7) ?
C5 Cr C8 . . 78.49(7) ?
C7 Cr C8 . . 36.83(6) ?
C6 Cr C8 . . 66.43(7) ?
C12 Cr C10 . . 163.51(7) ?
C11 Cr C10 . . 106.33(7) ?
C13 Cr C10 . . 96.43(7) ?
C5 Cr C10 . . 37.25(6) ?
C7 Cr C10 . . 78.64(7) ?
C6 Cr C10 . . 66.85(6) ?
C8 Cr C10 . . 66.24(6) ?
C12 Cr C9 . . 144.51(7) ?
C11 Cr C9 . . 86.69(7) ?
C13 Cr C9 . . 126.85(7) ?
C5 Cr C9 . . 65.36(6) ?
C7 Cr C9 . . 65.51(6) ?
C6 Cr C9 . . 77.30(6) ?
C8 Cr C9 . . 36.47(6) ?
C10 Cr C9 . . 35.96(5) ?

loop_
_geom_bond_atom_site_label_1
_geom_bond_atom_site_label_2
_geom_bond_site_symmetry_2
_geom_bond_distance
_geom_bond_publ_flag
C1' C2' . 1.387(2) ?
C1' C6' . 1.393(2) ?
C1' C2 . 1.511(2) ?
C2 O5 . 1.4535(19) ?
C2 C3 . 1.506(2) ?
C2 H2 . 0.9800 ?
C2' C3' . 1.385(3) ?
C2' H2' . 0.9300 ?
C3 C4 . 1.523(2) ?
C3 H3A . 0.9700 ?
C3 H3B . 0.9700 ?
C3' C4' . 1.374(3) ?
C3' H3' . 0.9300 ?
C4 C10 . 1.506(2) ?
C4 H4A . 0.9700 ?
C4 H4B . 0.9700 ?
C4' C5' . 1.381(2) ?
C4' H4' . 0.9300 ?
C5' C6' . 1.384(2) ?
C5' H5' . 0.9300 ?
C5 C6 . 1.401(2) ?
C5 C10 . 1.421(2) ?
C5 H5 . 0.9300 ?
C6' H6' . 0.9300 ?
C6 C7 . 1.401(2) ?
C6 H6 . 0.9300 ?
C7 C8 . 1.401(2) ?
C7 H7 . 0.9300 ?
C8 C9 . 1.410(2) ?
C8 H8 . 0.9300 ?
C9 O5 . 1.3627(18) ?
C9 C10 . 1.399(2) ?
C11 O1 . 1.160(2) ?
C12 O2 . 1.155(2) ?
C13 O3 . 1.157(2) ?
C5 Cr . 2.1936(18) y
C6 Cr . 2.2163(19) y
C7 Cr . 2.2087(19) y
C8 Cr . 2.2251(17) y
C9 Cr . 2.2773(17) y
C10 Cr . 2.2532(17) y
C11 Cr . 1.8353(19) y
C12 Cr . 1.8298(19) y
C13 Cr . 1.8399(17) y
